data_4336444
loop_
_publ_author_name
'David R. Armstrong'
'Matthew G. Davidson'
'Daniel Garcia-Vivo'
'Alan R. Kennedy'
'Robert E. Mulvey'
'Stuart D. Robertson'

_publ_section_title
;
 Monomerizing Alkali-Metal 3,5-Dimethylbenzyl Salts with
 Tris(N,N-dimethyl-2-aminoethyl)amine (Me6TREN): Structural and Bonding
 Implications
;
_journal_name_full 'Inorganic Chemistry'
_journal_page_first 12023
_journal_page_last 12032
_journal_paper_doi 10.1021/ic401777x
_journal_volume 52
_journal_year 2013
_chemical_formula_moiety 'C21 H41 N4 Na'
_chemical_formula_sum 'C21 H41 N4 Na'
_chemical_formula_weight 372.57
_chemical_name_systematic
; 
 ? 
;
_space_group_IT_number 14
_symmetry_cell_setting monoclinic
_symmetry_space_group_name_Hall '-P 2ybc'
_symmetry_space_group_name_H-M 'P 1 21/c 1'
_atom_sites_solution_hydrogens geom
_atom_sites_solution_primary direct
_atom_sites_solution_secondary difmap
_audit_creation_method SHELXL-97
_cell_angle_alpha 90.00
_cell_angle_beta 112.510(7)
_cell_angle_gamma 90.00
_cell_formula_units_Z 4
_cell_length_a 17.9051(11)
_cell_length_b 8.6147(5)
_cell_length_c 16.4284(10)
_cell_measurement_reflns_used 4715
_cell_measurement_temperature 123(2)
_cell_measurement_theta_max 30.1626
_cell_measurement_theta_min 3.2994
_cell_volume 2341.0(3)
_computing_cell_refinement
;
CrysAlisPro, Oxford Diffraction Ltd.,
Version 1.171.34.40 (release 27-08-2010 CrysAlis171 .NET)
(compiled Aug 27 2010,11:50:40)
;
_computing_data_collection
;
CrysAlisPro, Oxford Diffraction Ltd.,
Version 1.171.34.40 (release 27-08-2010 CrysAlis171 .NET)
(compiled Aug 27 2010,11:50:40)
;
_computing_data_reduction
;
CrysAlisPro, Oxford Diffraction Ltd.,
Version 1.171.34.40 (release 27-08-2010 CrysAlis171 .NET)
(compiled Aug 27 2010,11:50:40)
;
_computing_structure_refinement 'SHELXL-97 (Sheldrick, 1997)'
_computing_structure_solution 'SHELXS-97 (Sheldrick, 1990)'
_diffrn_ambient_temperature 123(2)
_diffrn_measured_fraction_theta_full 0.998
_diffrn_measured_fraction_theta_max 0.884
_diffrn_measurement_device_type 'Oxford Diffraction Xcalibur E'
_diffrn_measurement_method 'omega scans'
_diffrn_radiation_monochromator graphite
_diffrn_radiation_source 'fine-focus sealed tube'
_diffrn_radiation_type MoK\a
_diffrn_radiation_wavelength 0.71073
_diffrn_reflns_av_R_equivalents 0.0178
_diffrn_reflns_av_sigmaI/netI 0.0375
_diffrn_reflns_limit_h_max 24
_diffrn_reflns_limit_h_min -23
_diffrn_reflns_limit_k_max 10
_diffrn_reflns_limit_k_min -12
_diffrn_reflns_limit_l_max 23
_diffrn_reflns_limit_l_min -22
_diffrn_reflns_number 11278
_diffrn_reflns_theta_full 27.50
_diffrn_reflns_theta_max 30.15
_diffrn_reflns_theta_min 3.31
_exptl_absorpt_coefficient_mu 0.079
_exptl_absorpt_correction_T_max 1.00000
_exptl_absorpt_correction_T_min 0.87820
_exptl_absorpt_correction_type multi-scan
_exptl_absorpt_process_details
;
CrysAlisPro, Oxford Diffraction Ltd.,
Version 1.171.34.40 (release 27-08-2010 CrysAlis171 .NET)
(compiled Aug 27 2010,11:50:40)
empirical absorption correction using spherical harmonics,
 implemented in SCALE3 ABSPACK scaling algorithm.
;
_exptl_crystal_colour yellow
_exptl_crystal_density_diffrn 1.057
_exptl_crystal_description block
_exptl_crystal_F_000 824
_exptl_crystal_size_max 0.26
_exptl_crystal_size_mid 0.20
_exptl_crystal_size_min 0.18
_refine_diff_density_max 0.267
_refine_diff_density_min -0.209
_refine_diff_density_rms 0.039
_refine_ls_extinction_method none
_refine_ls_goodness_of_fit_ref 1.020
_refine_ls_hydrogen_treatment mixed
_refine_ls_matrix_type full
_refine_ls_number_parameters 251
_refine_ls_number_reflns 6123
_refine_ls_number_restraints 0
_refine_ls_restrained_S_all 1.020
_refine_ls_R_factor_all 0.0674
_refine_ls_R_factor_gt 0.0466
_refine_ls_shift/su_max 0.000
_refine_ls_shift/su_mean 0.000
_refine_ls_structure_factor_coef Fsqd
_refine_ls_weighting_details 'calc w=1/[\s^2^(Fo^2^)+(0.0488P)^2^+0.5874P] where P=(Fo^2^+2Fc^2^)/3'
_refine_ls_weighting_scheme calc
_refine_ls_wR_factor_gt 0.1088
_refine_ls_wR_factor_ref 0.1199
_reflns_number_gt 4622
_reflns_number_total 6123
_reflns_threshold_expression I>2sigma(I)
_cod_data_source_file ic401777x_si_002_2.cif
_cod_data_source_block sdr1110a
_cod_original_cell_volume 2341.0(2)
_cod_original_sg_symbol_H-M 'P 21/c'
_cod_database_code 4336444

loop_
_symmetry_equiv_pos_as_xyz
'x, y, z'
'-x, y+1/2, -z+1/2'
'-x, -y, -z'
'x, -y-1/2, z-1/2'

loop_
_atom_site_label
_atom_site_type_symbol
_atom_site_fract_x
_atom_site_fract_y
_atom_site_fract_z
_atom_site_U_iso_or_equiv
_atom_site_adp_type
_atom_site_occupancy
_atom_site_symmetry_multiplicity
_atom_site_calc_flag
_atom_site_refinement_flags
Na1 Na 0.21085(3) 0.40261(6) 0.42574(3) 0.02158(13) Uani 1 1 d .
N4 N 0.35072(6) 0.47349(15) 0.52370(7) 0.0296(3) Uani 1 1 d .
N2 N 0.13106(7) 0.63927(13) 0.35071(7) 0.0253(2) Uani 1 1 d .
N3 N 0.12668(7) 0.26614(13) 0.49691(7) 0.0251(2) Uani 1 1 d .
N1 N 0.20089(6) 0.57664(12) 0.54616(7) 0.0215(2) Uani 1 1 d .
C1 C 0.40449(9) 0.3384(2) 0.53997(11) 0.0473(4) Uani 1 1 d .
H1A H 0.4596 0.3689 0.5779 0.071 Uiso 1 1 calc R
H1B H 0.4041 0.2993 0.4838 0.071 Uiso 1 1 calc R
H1C H 0.3856 0.2567 0.5690 0.071 Uiso 1 1 calc R
C2 C 0.37905(10) 0.5943(2) 0.47966(10) 0.0425(4) Uani 1 1 d .
H2A H 0.4333 0.6280 0.5185 0.064 Uiso 1 1 calc R
H2B H 0.3420 0.6829 0.4661 0.064 Uiso 1 1 calc R
H2C H 0.3809 0.5527 0.4249 0.064 Uiso 1 1 calc R
C3 C 0.34925(8) 0.53060(19) 0.60732(8) 0.0317(3) Uani 1 1 d .
H3A H 0.4015 0.5817 0.6413 0.038 Uiso 1 1 calc R
H3B H 0.3434 0.4412 0.6423 0.038 Uiso 1 1 calc R
C4 C 0.28121(8) 0.64445(16) 0.59472(9) 0.0280(3) Uani 1 1 d .
H4A H 0.2842 0.6801 0.6532 0.034 Uiso 1 1 calc R
H4B H 0.2884 0.7362 0.5622 0.034 Uiso 1 1 calc R
C5 C 0.04717(8) 0.5857(2) 0.31673(10) 0.0371(3) Uani 1 1 d .
H5A H 0.0109 0.6743 0.2936 0.056 Uiso 1 1 calc R
H5B H 0.0355 0.5367 0.3644 0.056 Uiso 1 1 calc R
H5C H 0.0389 0.5101 0.2695 0.056 Uiso 1 1 calc R
C6 C 0.14869(10) 0.70506(19) 0.27764(9) 0.0362(3) Uani 1 1 d .
H6A H 0.1149 0.7970 0.2547 0.054 Uiso 1 1 calc R
H6B H 0.1371 0.6276 0.2307 0.054 Uiso 1 1 calc R
H6C H 0.2058 0.7345 0.2987 0.054 Uiso 1 1 calc R
C7 C 0.14125(8) 0.69784(16) 0.50393(9) 0.0282(3) Uani 1 1 d .
H7A H 0.1499 0.7854 0.5456 0.034 Uiso 1 1 calc R
H7B H 0.0865 0.6558 0.4912 0.034 Uiso 1 1 calc R
C8 C 0.14516(9) 0.75870(16) 0.41870(9) 0.0299(3) Uani 1 1 d .
H8A H 0.1043 0.8417 0.3951 0.036 Uiso 1 1 calc R
H8B H 0.1990 0.8055 0.4320 0.036 Uiso 1 1 calc R
C9 C 0.18848(11) 0.15204(18) 0.54286(10) 0.0430(4) Uani 1 1 d .
H9A H 0.2007 0.0893 0.4997 0.064 Uiso 1 1 calc R
H9B H 0.1687 0.0845 0.5783 0.064 Uiso 1 1 calc R
H9C H 0.2376 0.2055 0.5814 0.064 Uiso 1 1 calc R
C10 C 0.05357(9) 0.18572(19) 0.43997(10) 0.0363(3) Uani 1 1 d .
H10A H 0.0339 0.1191 0.4759 0.054 Uiso 1 1 calc R
H10B H 0.0658 0.1219 0.3973 0.054 Uiso 1 1 calc R
H10C H 0.0119 0.2621 0.4086 0.054 Uiso 1 1 calc R
C11 C 0.10892(9) 0.36895(17) 0.55826(9) 0.0316(3) Uani 1 1 d .
H11A H 0.0978 0.3047 0.6023 0.038 Uiso 1 1 calc R
H11B H 0.0593 0.4288 0.5252 0.038 Uiso 1 1 calc R
C12 C 0.17642(9) 0.48129(16) 0.60612(8) 0.0291(3) Uani 1 1 d .
H12A H 0.1586 0.5506 0.6433 0.035 Uiso 1 1 calc R
H12B H 0.2239 0.4220 0.6455 0.035 Uiso 1 1 calc R
C20 C 0.17581(9) 0.2014(2) 0.30132(11) 0.0399(4) Uani 1 1 d .
C21 C 0.25506(8) 0.20928(18) 0.30391(8) 0.0304(3) Uani 1 1 d .
C22 C 0.28590(8) 0.34168(18) 0.27517(8) 0.0305(3) Uani 1 1 d .
H22A H 0.2515 0.4290 0.2541 0.037 Uiso 1 1 calc R
C23 C 0.36348(8) 0.34942(17) 0.27635(8) 0.0287(3) Uani 1 1 d .
C27 C 0.39019(11) 0.49253(19) 0.24141(10) 0.0418(4) Uani 1 1 d .
H27A H 0.4494 0.4971 0.2650 0.063 Uiso 1 1 calc R
H27B H 0.3690 0.5854 0.2596 0.063 Uiso 1 1 calc R
H27C H 0.3695 0.4879 0.1769 0.063 Uiso 1 1 calc R
C24 C 0.41576(8) 0.22459(17) 0.30830(8) 0.0286(3) Uani 1 1 d .
H24A H 0.4692 0.2293 0.3096 0.034 Uiso 1 1 calc R
C25 C 0.38932(8) 0.09167(17) 0.33865(8) 0.0288(3) Uani 1 1 d .
C28 C 0.44484(10) -0.04584(19) 0.37154(11) 0.0416(4) Uani 1 1 d .
H28A H 0.4240 -0.1141 0.4057 0.062 Uiso 1 1 calc R
H28B H 0.4990 -0.0096 0.4091 0.062 Uiso 1 1 calc R
H28C H 0.4476 -0.1032 0.3213 0.062 Uiso 1 1 calc R
C26 C 0.31180(8) 0.08546(17) 0.33679(9) 0.0299(3) Uani 1 1 d .
H26A H 0.2953 -0.0052 0.3583 0.036 Uiso 1 1 calc R
H20A H 0.1375(10) 0.276(2) 0.2657(11) 0.044(5) Uiso 1 1 d .
H20B H 0.1542(11) 0.106(2) 0.3120(12) 0.051(5) Uiso 1 1 d .

loop_
_atom_site_aniso_label
_atom_site_aniso_U_11
_atom_site_aniso_U_22
_atom_site_aniso_U_33
_atom_site_aniso_U_23
_atom_site_aniso_U_13
_atom_site_aniso_U_12
Na1 0.0227(2) 0.0219(3) 0.0182(2) -0.00220(19) 0.00572(19) 0.0005(2)
N4 0.0232(5) 0.0385(7) 0.0234(5) -0.0061(5) 0.0048(4) 0.0020(5)
N2 0.0275(5) 0.0242(6) 0.0228(5) 0.0046(4) 0.0082(4) 0.0023(5)
N3 0.0314(6) 0.0210(5) 0.0225(5) -0.0016(4) 0.0101(4) -0.0038(5)
N1 0.0272(5) 0.0183(5) 0.0200(5) -0.0013(4) 0.0101(4) -0.0009(4)
C1 0.0326(8) 0.0552(11) 0.0470(9) -0.0112(8) 0.0072(7) 0.0128(8)
C2 0.0381(8) 0.0597(11) 0.0337(8) -0.0077(8) 0.0182(7) -0.0093(8)
C3 0.0277(6) 0.0422(9) 0.0191(6) -0.0058(6) 0.0021(5) -0.0012(7)
C4 0.0332(7) 0.0276(7) 0.0224(6) -0.0080(5) 0.0097(5) -0.0069(6)
C5 0.0271(7) 0.0453(9) 0.0338(7) 0.0015(7) 0.0058(6) 0.0008(7)
C6 0.0440(8) 0.0366(8) 0.0284(7) 0.0099(6) 0.0142(6) 0.0037(7)
C7 0.0353(7) 0.0210(6) 0.0311(7) -0.0013(5) 0.0158(6) 0.0049(6)
C8 0.0375(7) 0.0191(6) 0.0320(7) 0.0037(6) 0.0121(6) 0.0048(6)
C9 0.0565(10) 0.0254(7) 0.0339(8) -0.0014(6) 0.0027(7) 0.0034(8)
C10 0.0377(8) 0.0336(8) 0.0376(8) -0.0063(7) 0.0145(6) -0.0132(7)
C11 0.0444(8) 0.0285(7) 0.0316(7) -0.0036(6) 0.0254(6) -0.0090(7)
C12 0.0456(8) 0.0261(7) 0.0214(6) -0.0036(5) 0.0195(6) -0.0038(6)
C20 0.0315(8) 0.0497(10) 0.0392(8) -0.0227(8) 0.0143(7) -0.0053(8)
C21 0.0299(7) 0.0373(8) 0.0223(6) -0.0154(6) 0.0081(5) -0.0024(6)
C22 0.0311(7) 0.0317(7) 0.0224(6) -0.0058(6) 0.0033(5) 0.0070(6)
C23 0.0349(7) 0.0284(7) 0.0194(6) -0.0038(5) 0.0065(5) -0.0009(6)
C27 0.0529(10) 0.0352(9) 0.0366(8) 0.0033(7) 0.0163(7) -0.0011(8)
C24 0.0274(6) 0.0334(8) 0.0248(6) -0.0031(6) 0.0098(5) 0.0013(6)
C25 0.0335(7) 0.0297(7) 0.0209(6) -0.0034(5) 0.0079(5) 0.0030(6)
C28 0.0483(9) 0.0359(8) 0.0411(8) 0.0061(7) 0.0176(7) 0.0109(8)
C26 0.0369(7) 0.0289(7) 0.0256(6) -0.0068(6) 0.0139(6) -0.0050(6)

loop_
_atom_type_symbol
_atom_type_description
_atom_type_scat_dispersion_real
_atom_type_scat_dispersion_imag
_atom_type_scat_source
C C 0.0033 0.0016 'International Tables Vol C Tables 4.2.6.8 and 6.1.1.4'
H H 0.0000 0.0000 'International Tables Vol C Tables 4.2.6.8 and 6.1.1.4'
N N 0.0061 0.0033 'International Tables Vol C Tables 4.2.6.8 and 6.1.1.4'
Na Na 0.0362 0.0249 'International Tables Vol C Tables 4.2.6.8 and 6.1.1.4'

loop_
_geom_angle_atom_site_label_1
_geom_angle_atom_site_label_2
_geom_angle_atom_site_label_3
_geom_angle
N4 Na1 N2 111.12(4)
N4 Na1 N3 116.61(4)
N2 Na1 N3 106.01(4)
N4 Na1 N1 72.79(4)
N2 Na1 N1 73.05(4)
N3 Na1 N1 71.46(4)
N4 Na1 C20 124.13(5)
N2 Na1 C20 103.67(6)
N3 Na1 C20 92.70(5)
N1 Na1 C20 161.60(5)
N4 Na1 C21 96.50(4)
N2 Na1 C21 112.04(4)
N3 Na1 C21 114.60(4)
N1 Na1 C21 169.29(4)
C20 Na1 C21 28.59(4)
N4 Na1 H20A 137.0(4)
N2 Na1 H20A 82.9(4)
N3 Na1 H20A 96.3(4)
N1 Na1 H20A 148.1(4)
C20 Na1 H20A 20.9(4)
C21 Na1 H20A 42.2(4)
C2 N4 C1 109.03(12)
C2 N4 C3 110.96(12)
C1 N4 C3 109.91(11)
C2 N4 Na1 108.00(9)
C1 N4 Na1 110.60(9)
C3 N4 Na1 108.32(8)
C5 N2 C6 108.71(11)
C5 N2 C8 111.34(11)
C6 N2 C8 108.89(11)
C5 N2 Na1 103.78(9)
C6 N2 Na1 116.94(8)
C8 N2 Na1 107.11(8)
C9 N3 C10 109.20(12)
C9 N3 C11 111.93(11)
C10 N3 C11 110.50(11)
C9 N3 Na1 94.85(9)
C10 N3 Na1 118.18(8)
C11 N3 Na1 111.25(8)
C7 N1 C12 111.40(10)
C7 N1 C4 110.96(10)
C12 N1 C4 109.76(10)
C7 N1 Na1 107.91(7)
C12 N1 Na1 108.61(7)
C4 N1 Na1 108.09(7)
N4 C1 H1A 109.5
N4 C1 H1B 109.5
H1A C1 H1B 109.5
N4 C1 H1C 109.5
H1A C1 H1C 109.5
H1B C1 H1C 109.5
N4 C2 H2A 109.5
N4 C2 H2B 109.5
H2A C2 H2B 109.5
N4 C2 H2C 109.5
H2A C2 H2C 109.5
H2B C2 H2C 109.5
N4 C3 C4 112.97(11)
N4 C3 H3A 109.0
C4 C3 H3A 109.0
N4 C3 H3B 109.0
C4 C3 H3B 109.0
H3A C3 H3B 107.8
N1 C4 C3 112.63(11)
N1 C4 H4A 109.1
C3 C4 H4A 109.1
N1 C4 H4B 109.1
C3 C4 H4B 109.1
H4A C4 H4B 107.8
N2 C5 H5A 109.5
N2 C5 H5B 109.5
H5A C5 H5B 109.5
N2 C5 H5C 109.5
H5A C5 H5C 109.5
H5B C5 H5C 109.5
N2 C6 H6A 109.5
N2 C6 H6B 109.5
H6A C6 H6B 109.5
N2 C6 H6C 109.5
H6A C6 H6C 109.5
H6B C6 H6C 109.5
N1 C7 C8 113.54(11)
N1 C7 H7A 108.9
C8 C7 H7A 108.9
N1 C7 H7B 108.9
C8 C7 H7B 108.9
H7A C7 H7B 107.7
N2 C8 C7 113.81(11)
N2 C8 H8A 108.8
C7 C8 H8A 108.8
N2 C8 H8B 108.8
C7 C8 H8B 108.8
H8A C8 H8B 107.7
N3 C9 H9A 109.5
N3 C9 H9B 109.5
H9A C9 H9B 109.5
N3 C9 H9C 109.5
H9A C9 H9C 109.5
H9B C9 H9C 109.5
N3 C10 H10A 109.5
N3 C10 H10B 109.5
H10A C10 H10B 109.5
N3 C10 H10C 109.5
H10A C10 H10C 109.5
H10B C10 H10C 109.5
N3 C11 C12 113.81(11)
N3 C11 H11A 108.8
C12 C11 H11A 108.8
N3 C11 H11B 108.8
C12 C11 H11B 108.8
H11A C11 H11B 107.7
N1 C12 C11 113.10(10)
N1 C12 H12A 109.0
C11 C12 H12A 109.0
N1 C12 H12B 109.0
C11 C12 H12B 109.0
H12A C12 H12B 107.8
C21 C20 Na1 90.42(9)
C21 C20 H20A 117.7(10)
Na1 C20 H20A 86.1(10)
C21 C20 H20B 120.7(11)
Na1 C20 H20B 115.5(11)
H20A C20 H20B 116.5(15)
C20 C21 C22 122.94(15)
C20 C21 C26 122.63(16)
C22 C21 C26 114.43(12)
C20 C21 Na1 60.99(8)
C22 C21 Na1 90.67(8)
C26 C21 Na1 120.27(9)
C23 C22 C21 123.27(13)
C23 C22 H22A 118.4
C21 C22 H22A 118.4
C22 C23 C24 119.70(13)
C22 C23 C27 119.71(14)
C24 C23 C27 120.58(13)
C23 C27 H27A 109.5
C23 C27 H27B 109.5
H27A C27 H27B 109.5
C23 C27 H27C 109.5
H27A C27 H27C 109.5
H27B C27 H27C 109.5
C23 C24 C25 119.73(12)
C23 C24 H24A 120.1
C25 C24 H24A 120.1
C26 C25 C24 119.90(13)
C26 C25 C28 119.87(14)
C24 C25 C28 120.22(13)
C25 C28 H28A 109.5
C25 C28 H28B 109.5
H28A C28 H28B 109.5
C25 C28 H28C 109.5
H28A C28 H28C 109.5
H28B C28 H28C 109.5
C25 C26 C21 122.95(13)
C25 C26 H26A 118.5
C21 C26 H26A 118.5

loop_
_geom_bond_atom_site_label_1
_geom_bond_atom_site_label_2
_geom_bond_distance
Na1 N4 2.4796(12)
Na1 N2 2.5236(12)
Na1 N3 2.5239(12)
Na1 N1 2.5423(11)
Na1 C20 2.5677(16)
Na1 C21 2.9359(13)
Na1 H20A 2.679(17)
N4 C2 1.465(2)
N4 C1 1.468(2)
N4 C3 1.4688(16)
N2 C5 1.4625(17)
N2 C6 1.4668(17)
N2 C8 1.4678(17)
N3 C9 1.4563(19)
N3 C10 1.4598(17)
N3 C11 1.4652(17)
N1 C7 1.4644(17)
N1 C12 1.4722(16)
N1 C4 1.4723(16)
C1 H1A 0.9800
C1 H1B 0.9800
C1 H1C 0.9800
C2 H2A 0.9800
C2 H2B 0.9800
C2 H2C 0.9800
C3 C4 1.515(2)
C3 H3A 0.9900
C3 H3B 0.9900
C4 H4A 0.9900
C4 H4B 0.9900
C5 H5A 0.9800
C5 H5B 0.9800
C5 H5C 0.9800
C6 H6A 0.9800
C6 H6B 0.9800
C6 H6C 0.9800
C7 C8 1.5217(18)
C7 H7A 0.9900
C7 H7B 0.9900
C8 H8A 0.9900
C8 H8B 0.9900
C9 H9A 0.9800
C9 H9B 0.9800
C9 H9C 0.9800
C10 H10A 0.9800
C10 H10B 0.9800
C10 H10C 0.9800
C11 C12 1.5126(19)
C11 H11A 0.9900
C11 H11B 0.9900
C12 H12A 0.9900
C12 H12B 0.9900
C20 C21 1.405(2)
C20 H20A 0.960(18)
C20 H20B 0.955(19)
C21 C22 1.424(2)
C21 C26 1.429(2)
C22 C23 1.383(2)
C22 H22A 0.9500
C23 C24 1.390(2)
C23 C27 1.513(2)
C27 H27A 0.9800
C27 H27B 0.9800
C27 H27C 0.9800
C24 C25 1.402(2)
C24 H24A 0.9500
C25 C26 1.3776(19)
C25 C28 1.507(2)
C28 H28A 0.9800
C28 H28B 0.9800
C28 H28C 0.9800
C26 H26A 0.9500

loop_
_geom_torsion_atom_site_label_1
_geom_torsion_atom_site_label_2
_geom_torsion_atom_site_label_3
_geom_torsion_atom_site_label_4
_geom_torsion
N2 Na1 N4 C2 -39.11(10)
N3 Na1 N4 C2 -160.73(9)
N1 Na1 N4 C2 -102.57(9)
C20 Na1 N4 C2 85.49(11)
C21 Na1 N4 C2 77.56(10)
N2 Na1 N4 C1 -158.35(10)
N3 Na1 N4 C1 80.03(10)
N1 Na1 N4 C1 138.19(10)
C20 Na1 N4 C1 -33.75(12)
C21 Na1 N4 C1 -41.68(10)
N2 Na1 N4 C3 81.14(10)
N3 Na1 N4 C3 -40.48(11)
N1 Na1 N4 C3 17.68(9)
C20 Na1 N4 C3 -154.26(10)
C21 Na1 N4 C3 -162.19(9)
N4 Na1 N2 C5 -164.77(8)
N3 Na1 N2 C5 -37.15(9)
N1 Na1 N2 C5 -101.47(8)
C20 Na1 N2 C5 59.75(9)
C21 Na1 N2 C5 88.54(9)
N4 Na1 N2 C6 75.55(10)
N3 Na1 N2 C6 -156.83(9)
N1 Na1 N2 C6 138.85(10)
C20 Na1 N2 C6 -59.92(10)
C21 Na1 N2 C6 -31.14(11)
N4 Na1 N2 C8 -46.89(9)
N3 Na1 N2 C8 80.73(8)
N1 Na1 N2 C8 16.41(8)
C20 Na1 N2 C8 177.63(8)
C21 Na1 N2 C8 -153.59(8)
N4 Na1 N3 C9 -48.85(9)
N2 Na1 N3 C9 -173.11(8)
N1 Na1 N3 C9 -107.71(8)
C20 Na1 N3 C9 81.84(9)
C21 Na1 N3 C9 62.78(9)
N4 Na1 N3 C10 -163.67(10)
N2 Na1 N3 C10 72.06(10)
N1 Na1 N3 C10 137.47(10)
C20 Na1 N3 C10 -32.99(11)
C21 Na1 N3 C10 -52.04(11)
N4 Na1 N3 C11 66.94(10)
N2 Na1 N3 C11 -57.33(10)
N1 Na1 N3 C11 8.08(9)
C20 Na1 N3 C11 -162.37(10)
C21 Na1 N3 C11 178.57(9)
N4 Na1 N1 C7 130.89(9)
N2 Na1 N1 C7 11.63(8)
N3 Na1 N1 C7 -102.35(8)
C20 Na1 N1 C7 -70.7(2)
C21 Na1 N1 C7 131.6(2)
N4 Na1 N1 C12 -108.21(9)
N2 Na1 N1 C12 132.53(9)
N3 Na1 N1 C12 18.55(8)
C20 Na1 N1 C12 50.2(2)
C21 Na1 N1 C12 -107.5(2)
N4 Na1 N1 C4 10.82(8)
N2 Na1 N1 C4 -108.44(8)
N3 Na1 N1 C4 137.59(9)
C20 Na1 N1 C4 169.25(18)
C21 Na1 N1 C4 11.5(3)
C2 N4 C3 C4 72.77(15)
C1 N4 C3 C4 -166.56(13)
Na1 N4 C3 C4 -45.61(14)
C7 N1 C4 C3 -156.59(11)
C12 N1 C4 C3 79.85(13)
Na1 N1 C4 C3 -38.45(12)
N4 C3 C4 N1 59.89(16)
C12 N1 C7 C8 -158.20(11)
C4 N1 C7 C8 79.19(13)
Na1 N1 C7 C8 -39.06(13)
C5 N2 C8 C7 68.89(15)
C6 N2 C8 C7 -171.25(11)
Na1 N2 C8 C7 -43.93(13)
N1 C7 C8 N2 60.05(16)
C9 N3 C11 C12 70.33(15)
C10 N3 C11 C12 -167.74(12)
Na1 N3 C11 C12 -34.40(14)
C7 N1 C12 C11 74.70(14)
C4 N1 C12 C11 -162.00(11)
Na1 N1 C12 C11 -44.02(13)
N3 C11 C12 N1 55.23(16)
N4 Na1 C20 C21 -16.65(15)
N2 Na1 C20 C21 111.15(11)
N3 Na1 C20 C21 -141.66(11)
N1 Na1 C20 C21 -171.54(13)
Na1 C20 C21 C22 -69.92(13)
Na1 C20 C21 C26 109.22(12)
N4 Na1 C21 C20 166.19(12)
N2 Na1 C21 C20 -77.87(12)
N3 Na1 C21 C20 42.96(13)
N1 Na1 C21 C20 165.5(2)
N4 Na1 C21 C22 -65.84(9)
N2 Na1 C21 C22 50.10(9)
N3 Na1 C21 C22 170.94(8)
N1 Na1 C21 C22 -66.5(3)
C20 Na1 C21 C22 127.97(16)
N4 Na1 C21 C26 53.22(11)
N2 Na1 C21 C26 169.15(10)
N3 Na1 C21 C26 -70.01(11)
N1 Na1 C21 C26 52.6(3)
C20 Na1 C21 C26 -112.97(17)
C20 C21 C22 C23 -179.06(13)
C26 C21 C22 C23 1.73(19)
Na1 C21 C22 C23 125.71(12)
C21 C22 C23 C24 -1.2(2)
C21 C22 C23 C27 177.75(12)
C22 C23 C24 C25 0.30(19)
C27 C23 C24 C25 -178.64(12)
C23 C24 C25 C26 -0.1(2)
C23 C24 C25 C28 178.62(13)
C24 C25 C26 C21 0.8(2)
C28 C25 C26 C21 -177.96(12)
C20 C21 C26 C25 179.28(13)
C22 C21 C26 C25 -1.51(19)
Na1 C21 C26 C25 -107.76(13)
